data_1553715
loop_
_publ_author_name
'Ueda, Akira'
'Mori, Hatsumi'

_publ_section_title
;
 A phenol-fused tetrathiafulvalene: modulation of hydrogen-bond patterns
 and electrical conductivity in the charge-transfer salt
;
_journal_issue 3
_journal_name_full 'Materials Chemistry Frontiers'
_journal_page_first 566
_journal_paper_doi 10.1039/C7QM00574A
_journal_volume 2
_journal_year 2018
_chemical_formula_moiety 'C24 H16 Cl O6 S12'
_chemical_formula_sum 'C24 H16 Cl O6 S12'
_chemical_formula_weight 820.56
_space_group_crystal_system monoclinic
_space_group_IT_number 15
_space_group_name_Hall '-C 2yc'
_space_group_name_H-M_alt 'C 1 2/c 1'
_atom_sites_solution_hydrogens geom
_atom_sites_solution_primary direct
_atom_sites_solution_secondary difmap
_audit_update_record
;
2017-12-11 deposited with the CCDC.
2018-01-22 downloaded from the CCDC.
;
_cell_angle_alpha 90.0000
_cell_angle_beta 105.227(18)
_cell_angle_gamma 90.0000
_cell_formula_units_Z 4
_cell_length_a 33.29(4)
_cell_length_b 7.227(7)
_cell_length_c 13.232(14)
_cell_measurement_reflns_used 2852
_cell_measurement_temperature 293
_cell_measurement_theta_max 27.45
_cell_measurement_theta_min 3.11
_cell_volume 3072(6)
_computing_cell_refinement CrystalClear
_computing_data_collection 'CrystalClear (Rigaku Inc., 2008)'
_computing_data_reduction CrystalClear
_computing_molecular_graphics 'CrystalStructure 4.2.4'
_computing_publication_material 'CrystalStructure 4.2.4 (Rigaku, 2016)'
_computing_structure_refinement 'SHELXL97 (Sheldrick, 2008)'
_computing_structure_solution 'Il Milione (Burla, et al., 2007)'
_diffrn_ambient_temperature 293
_diffrn_detector_area_resol_mean 7.314
_diffrn_measured_fraction_theta_full 0.995
_diffrn_measured_fraction_theta_max 0.995
_diffrn_measurement_device_type 'Rigaku Mercury70'
_diffrn_measurement_method \w
_diffrn_radiation_type 'Mo K\a'
_diffrn_radiation_wavelength 0.71073
_diffrn_reflns_av_R_equivalents 0.0600
_diffrn_reflns_Laue_measured_fraction_full 0.000
_diffrn_reflns_Laue_measured_fraction_max 0.000
_diffrn_reflns_limit_h_max 42
_diffrn_reflns_limit_h_min -40
_diffrn_reflns_limit_k_max 9
_diffrn_reflns_limit_k_min -9
_diffrn_reflns_limit_l_max 17
_diffrn_reflns_limit_l_min -16
_diffrn_reflns_number 11375
_diffrn_reflns_point_group_measured_fraction_full 0.000
_diffrn_reflns_point_group_measured_fraction_max 0.000
_diffrn_reflns_theta_full 27.400
_diffrn_reflns_theta_max 27.400
_diffrn_reflns_theta_min 3.109
_diffrn_standards_number 0
_exptl_absorpt_coefficient_mu 0.982
_exptl_absorpt_correction_T_max 0.822
_exptl_absorpt_correction_T_min 0.508
_exptl_absorpt_correction_type multi-scan
_exptl_absorpt_process_details 'REQAB (Rigaku, 1998)'
_exptl_crystal_colour black
_exptl_crystal_density_diffrn 1.774
_exptl_crystal_density_method 'not measured'
_exptl_crystal_description platelet
_exptl_crystal_F_000 1668.00
_exptl_crystal_recrystallization_method electrocrystallization
_exptl_crystal_size_max 0.300
_exptl_crystal_size_mid 0.050
_exptl_crystal_size_min 0.010
_refine_diff_density_max 1.00
_refine_diff_density_min -0.44
_refine_ls_extinction_method none
_refine_ls_goodness_of_fit_ref 1.134
_refine_ls_hydrogen_treatment constr
_refine_ls_number_parameters 196
_refine_ls_number_reflns 3476
_refine_ls_number_restraints 0
_refine_ls_R_factor_all 0.1869
_refine_ls_R_factor_gt 0.0754
_refine_ls_shift/su_max 0.000
_refine_ls_structure_factor_coef Fsqd
_refine_ls_weighting_details 'w = 1/[\s^2^(Fo^2^)+(0.0800P)^2^+1.0000P] where P=(Fo^2^+2Fc^2^)/3'
_refine_ls_weighting_scheme calc
_refine_ls_wR_factor_gt 0.1778
_refine_ls_wR_factor_ref 0.2367
_reflns_number_gt 1365
_reflns_number_total 3476
_reflns_threshold_expression F^2^>2.0\s(F^2^)
_cod_data_source_file c7qm00574a1.cif
_cod_data_source_block AU2329_ClO4_c
_cod_database_code 1553715

loop_
_symmetry_equiv_pos_as_xyz
'x, y, z'
'-x, y, -z+1/2'
'x+1/2, y+1/2, z'
'-x+1/2, y+1/2, -z+1/2'
'-x, -y, -z'
'x, -y, z-1/2'
'-x+1/2, -y+1/2, -z'
'x+1/2, -y+1/2, z-1/2'

loop_
_atom_site_label
_atom_site_type_symbol
_atom_site_fract_x
_atom_site_fract_y
_atom_site_fract_z
_atom_site_U_iso_or_equiv
_atom_site_adp_type
_atom_site_occupancy
_atom_site_symmetry_multiplicity
_atom_site_calc_flag
_atom_site_refinement_flags
Cl7 Cl 0.5000 0.4771(5) 0.2500 0.0837(9) Uani 1 2 d S
S1 S 0.20987(5) 0.1202(2) 0.30739(13) 0.0530(5) Uani 1 1 d .
S2 S 0.24095(6) 0.1203(2) 0.11677(13) 0.0572(5) Uani 1 1 d .
S3 S 0.33462(5) 0.1208(2) 0.25498(13) 0.0544(5) Uani 1 1 d .
S4 S 0.30700(5) 0.1166(2) 0.44860(13) 0.0539(5) Uani 1 1 d .
S5 S 0.39171(6) 0.1159(3) 0.59117(15) 0.0703(6) Uani 1 1 d .
S6 S 0.42460(6) 0.1320(3) 0.35815(16) 0.0740(6) Uani 1 1 d .
O10 O 0.4652(2) 0.5867(10) 0.2523(6) 0.138(3) Uani 1 1 d .
O13 O 0.5104(2) 0.3662(11) 0.3422(6) 0.158(3) Uani 1 1 d .
O20 O 0.05890(17) 0.1361(7) 0.0700(5) 0.0989(19) Uani 1 1 d .
H20 H 0.0504 0.0354 0.0841 0.119 Uiso 1 1 calc R
C1 C 0.1859(2) 0.1216(8) 0.0965(5) 0.0473(15) Uani 1 1 d .
C2 C 0.36069(19) 0.1161(8) 0.4610(5) 0.0492(16) Uani 1 1 d .
C3 C 0.2529(2) 0.1191(8) 0.2529(5) 0.0458(15) Uani 1 1 d .
C4 C 0.37412(19) 0.1212(8) 0.3720(5) 0.0497(16) Uani 1 1 d .
C6 C 0.1716(2) 0.1201(7) 0.1877(5) 0.0465(15) Uani 1 1 d .
C8 C 0.2933(2) 0.1192(8) 0.3119(5) 0.0495(16) Uani 1 1 d .
C9 C 0.1153(2) 0.1269(9) -0.0115(6) 0.067(2) Uani 1 1 d .
H9 H 0.0963 0.1304 -0.0769 0.081 Uiso 1 1 calc R
C11 C 0.1019(2) 0.1254(9) 0.0799(6) 0.0585(18) Uani 1 1 d .
C12 C 0.4428(2) 0.0669(10) 0.5734(6) 0.079(2) Uani 1 1 d .
H12A H 0.4634 0.0872 0.6393 0.095 Uiso 1 1 calc R
H12B H 0.4440 -0.0627 0.5553 0.095 Uiso 1 1 calc R
C15 C 0.4540(2) 0.1828(10) 0.4899(5) 0.071(2) Uani 1 1 d .
H15A H 0.4834 0.1650 0.4946 0.085 Uiso 1 1 calc R
H15B H 0.4501 0.3122 0.5042 0.085 Uiso 1 1 calc R
C18 C 0.1285(2) 0.1219(7) 0.1786(5) 0.0507(16) Uani 1 1 d .
H18 H 0.1183 0.1207 0.2377 0.061 Uiso 1 1 calc R
C19 C 0.1572(2) 0.1229(8) -0.0026(5) 0.0523(17) Uani 1 1 d .
H19 H 0.1667 0.1210 -0.0627 0.063 Uiso 1 1 calc R

loop_
_atom_site_aniso_label
_atom_site_aniso_U_11
_atom_site_aniso_U_22
_atom_site_aniso_U_33
_atom_site_aniso_U_23
_atom_site_aniso_U_13
_atom_site_aniso_U_12
Cl7 0.0572(17) 0.098(2) 0.091(2) 0.000 0.0104(16) 0.000
S1 0.0539(10) 0.0646(11) 0.0453(10) -0.0016(9) 0.0217(8) -0.0028(9)
S2 0.0616(11) 0.0685(12) 0.0477(10) 0.0020(9) 0.0252(9) 0.0016(9)
S3 0.0552(10) 0.0582(11) 0.0549(11) 0.0013(9) 0.0234(9) 0.0025(9)
S4 0.0575(11) 0.0562(10) 0.0524(11) -0.0005(9) 0.0225(9) -0.0039(9)
S5 0.0668(12) 0.0843(14) 0.0579(12) -0.0055(11) 0.0130(10) -0.0059(11)
S6 0.0571(12) 0.0919(15) 0.0788(15) -0.0007(12) 0.0282(11) -0.0026(11)
O10 0.116(5) 0.156(6) 0.155(7) 0.037(5) 0.059(5) 0.071(5)
O13 0.110(6) 0.224(8) 0.130(6) 0.099(6) 0.013(5) 0.032(5)
O20 0.077(4) 0.091(4) 0.120(5) 0.000(4) 0.008(4) -0.005(3)
C1 0.059(4) 0.038(3) 0.049(4) 0.004(3) 0.022(3) 0.000(3)
C2 0.055(4) 0.043(4) 0.052(4) -0.001(3) 0.018(3) 0.001(3)
C3 0.052(4) 0.045(4) 0.045(4) -0.002(3) 0.020(3) -0.003(3)
C4 0.046(4) 0.051(4) 0.054(4) 0.004(3) 0.017(3) -0.007(3)
C6 0.060(4) 0.027(3) 0.054(4) -0.003(3) 0.018(3) -0.001(3)
C8 0.052(4) 0.043(4) 0.060(4) 0.002(3) 0.025(3) -0.002(3)
C9 0.073(5) 0.050(4) 0.077(6) -0.001(4) 0.015(4) 0.003(4)
C11 0.042(4) 0.051(4) 0.081(6) 0.001(4) 0.013(4) -0.002(3)
C12 0.069(5) 0.093(6) 0.070(6) 0.011(5) 0.007(4) -0.008(4)
C15 0.051(4) 0.084(5) 0.072(5) -0.009(4) 0.007(4) -0.004(4)
C18 0.057(4) 0.036(3) 0.059(4) 0.004(3) 0.016(3) 0.003(3)
C19 0.082(5) 0.040(4) 0.039(4) 0.003(3) 0.022(3) 0.005(4)

loop_
_atom_type_symbol
_atom_type_description
_atom_type_scat_dispersion_real
_atom_type_scat_dispersion_imag
_atom_type_scat_source
C C 0.0033 0.0016
;
International Tables for Crystallography
(Vol. C, Tables 4.2.6.8 and 6.1.1.4)
;
H H 0.0000 0.0000
;
International Tables for Crystallography
(Vol. C, Table 6.1.1.4)
;
O O 0.0106 0.0060
;
International Tables for Crystallography
(Vol. C, Tables 4.2.6.8 and 6.1.1.4)
;
S S 0.1246 0.1234
;
International Tables for Crystallography
(Vol. C, Tables 4.2.6.8 and 6.1.1.4)
;
Cl Cl 0.1484 0.1585
;
International Tables for Crystallography
(Vol. C, Tables 4.2.6.8 and 6.1.1.4)
;

loop_
_geom_angle_atom_site_label_1
_geom_angle_atom_site_label_2
_geom_angle_atom_site_label_3
_geom_angle
_geom_angle_site_symmetry_1
_geom_angle_site_symmetry_3
O10 Cl7 O10 111.7(7) . 2_655
O10 Cl7 O13 108.6(4) . 2_655
O10 Cl7 O13 108.2(4) 2_655 2_655
O10 Cl7 O13 108.2(4) . .
O10 Cl7 O13 108.6(4) 2_655 .
O13 Cl7 O13 111.5(7) 2_655 .
C6 S1 C3 96.1(3) . .
C3 S2 C1 95.9(3) . .
C8 S3 C4 96.5(3) . .
C8 S4 C2 94.6(3) . .
C2 S5 C12 101.7(3) . .
C4 S6 C15 101.7(3) . .
C11 O20 H20 109.5 . .
C19 C1 C6 119.9(6) . .
C19 C1 S2 124.2(5) . .
C6 C1 S2 115.9(5) . .
C4 C2 S4 118.5(5) . .
C4 C2 S5 127.1(5) . .
S4 C2 S5 114.4(3) . .
C8 C3 S2 121.0(5) . .
C8 C3 S1 123.3(5) . .
S2 C3 S1 115.6(4) . .
C2 C4 S6 129.5(5) . .
C2 C4 S3 115.0(5) . .
S6 C4 S3 115.4(4) . .
C18 C6 C1 119.5(6) . .
C18 C6 S1 124.1(5) . .
C1 C6 S1 116.4(5) . .
C3 C8 S3 121.7(5) . .
C3 C8 S4 122.9(5) . .
S3 C8 S4 115.4(4) . .
C19 C9 C11 118.5(7) . .
C19 C9 H9 120.8 . .
C11 C9 H9 120.8 . .
C18 C11 C9 123.6(7) . .
C18 C11 O20 118.4(7) . .
C9 C11 O20 118.0(7) . .
C15 C12 S5 114.1(5) . .
C15 C12 H12A 108.7 . .
S5 C12 H12A 108.7 . .
C15 C12 H12B 108.7 . .
S5 C12 H12B 108.7 . .
H12A C12 H12B 107.6 . .
C12 C15 S6 114.8(5) . .
C12 C15 H15A 108.6 . .
S6 C15 H15A 108.6 . .
C12 C15 H15B 108.6 . .
S6 C15 H15B 108.6 . .
H15A C15 H15B 107.6 . .
C11 C18 C6 117.9(6) . .
C11 C18 H18 121.0 . .
C6 C18 H18 121.0 . .
C9 C19 C1 120.6(6) . .
C9 C19 H19 119.7 . .
C1 C19 H19 119.7 . .

loop_
_geom_bond_atom_site_label_1
_geom_bond_atom_site_label_2
_geom_bond_distance
_geom_bond_site_symmetry_2
Cl7 O10 1.410(6) .
Cl7 O10 1.410(6) 2_655
Cl7 O13 1.424(6) 2_655
Cl7 O13 1.424(6) .
S1 C6 1.752(7) .
S1 C3 1.766(6) .
S2 C3 1.740(6) .
S2 C1 1.781(7) .
S3 C8 1.733(6) .
S3 C4 1.749(7) .
S4 C8 1.746(7) .
S4 C2 1.752(7) .
S5 C2 1.761(7) .
S5 C12 1.812(7) .
S6 C4 1.740(6) .
S6 C15 1.799(7) .
O20 C11 1.406(8) .
O20 H20 0.8200 .
C1 C19 1.406(8) .
C1 C6 1.410(8) .
C2 C4 1.365(8) .
C3 C8 1.365(9) .
C6 C18 1.410(8) .
C9 C19 1.367(9) .
C9 C11 1.394(10) .
C9 H9 0.9300 .
C11 C18 1.371(9) .
C12 C15 1.510(9) .
C12 H12A 0.9700 .
C12 H12B 0.9700 .
C15 H15A 0.9700 .
C15 H15B 0.9700 .
C18 H18 0.9300 .
C19 H19 0.9300 .

loop_
_geom_hbond_atom_site_label_D
_geom_hbond_atom_site_label_H
_geom_hbond_atom_site_label_A
_geom_hbond_site_symmetry_A
_geom_hbond_distance_DA
_geom_hbond_distance_DH
_geom_hbond_distance_HA
_geom_hbond_angle_DHA
_geom_hbond_publ_flag
O20 H20 O10 4_545 2.700(11) 0.820 2.385 103.8 no

loop_
_geom_torsion_atom_site_label_1
_geom_torsion_atom_site_label_2
_geom_torsion_atom_site_label_3
_geom_torsion_atom_site_label_4
_geom_torsion
C3 S2 C1 C19 180.0(5)
C3 S2 C1 C6 -0.4(5)
C8 S4 C2 C4 1.2(5)
C8 S4 C2 S5 179.4(3)
C12 S5 C2 C4 -13.4(7)
C12 S5 C2 S4 168.6(3)
C1 S2 C3 C8 -179.5(5)
C1 S2 C3 S1 -0.2(4)
C6 S1 C3 C8 179.9(5)
C6 S1 C3 S2 0.5(4)
S4 C2 C4 S6 177.0(3)
S5 C2 C4 S6 -1.0(9)
S4 C2 C4 S3 -1.8(7)
S5 C2 C4 S3 -179.7(3)
C15 S6 C4 C2 -11.4(7)
C15 S6 C4 S3 167.4(4)
C8 S3 C4 C2 1.3(5)
C8 S3 C4 S6 -177.6(3)
C19 C1 C6 C18 -0.7(8)
S2 C1 C6 C18 179.7(4)
C19 C1 C6 S1 -179.6(4)
S2 C1 C6 S1 0.8(6)
C3 S1 C6 C18 -179.6(5)
C3 S1 C6 C1 -0.8(5)
S2 C3 C8 S3 0.1(7)
S1 C3 C8 S3 -179.2(3)
S2 C3 C8 S4 -179.6(3)
S1 C3 C8 S4 1.1(8)
C4 S3 C8 C3 179.7(5)
C4 S3 C8 S4 -0.5(4)
C2 S4 C8 C3 179.5(5)
C2 S4 C8 S3 -0.2(4)
C19 C9 C11 C18 0.6(10)
C19 C9 C11 O20 177.8(5)
C2 S5 C12 C15 47.4(6)
S5 C12 C15 S6 -69.0(7)
C4 S6 C15 C12 45.8(6)
C9 C11 C18 C6 0.2(10)
O20 C11 C18 C6 -177.0(5)
C1 C6 C18 C11 -0.1(8)
S1 C6 C18 C11 178.7(5)
C11 C9 C19 C1 -1.4(9)
C6 C1 C19 C9 1.5(9)
S2 C1 C19 C9 -178.9(5)
